data_4111203
loop_
_publ_author_name
'Cheol-Min Park'
'Tetsuro Oie'
'Andrew M. Petros'
'Haichao Zhang'
'Paul M. Nimmer'
'Rodger F. Henry'
'Steven W. Elmore'

_publ_section_title
;
 Design, Synthesis, and Computational Studies of Inhibitors of Bcl-XL
;
_journal_name_full 'Journal of the American Chemical Society'
_journal_page_first 16206
_journal_page_last 16212
_journal_paper_doi 10.1021/ja0650347
_journal_volume 128
_journal_year 2006
_chemical_formula_moiety 'C14 H14 N4 O5 S'
_chemical_formula_sum 'C14 H14 N4 O5 S'
_chemical_formula_weight 350.35
_chemical_name_systematic
; 
 ? 
;
_space_group_IT_number 14
_symmetry_cell_setting monoclinic
_symmetry_space_group_name_Hall '-P 2ybc'
_symmetry_space_group_name_H-M 'P 1 21/c 1'
_atom_sites_solution_hydrogens geom
_atom_sites_solution_primary direct
_atom_sites_solution_secondary difmap
_audit_creation_method SHELXL-97
_cell_angle_alpha 90.00
_cell_angle_beta 95.390(6)
_cell_angle_gamma 90.00
_cell_formula_units_Z 4
_cell_length_a 15.677(5)
_cell_length_b 13.127(4)
_cell_length_c 8.019(2)
_cell_measurement_reflns_used 957
_cell_measurement_temperature 293(2)
_cell_measurement_theta_max 19.630
_cell_measurement_theta_min 2.610
_cell_volume 1642.9(8)
_computing_cell_refinement 'Bruker saintplus (Bruker 1999)'
_computing_data_collection 'Bruker SMART (Bruker 2001)'
_computing_data_reduction 'Bruker saintplus (Bruker 1999)'
_computing_structure_refinement 'SHELXL-97 (Sheldrick, 1997)'
_computing_structure_solution 'SHELXS-97 (Sheldrick, 1990)'
_diffrn_ambient_temperature 293(2)
_diffrn_measured_fraction_theta_full 0.988
_diffrn_measured_fraction_theta_max 0.988
_diffrn_measurement_device_type 'APEX CCD'
_diffrn_measurement_method omega
_diffrn_radiation_monochromator graphite
_diffrn_radiation_source 'fine-focus sealed tube'
_diffrn_radiation_type MoK\a
_diffrn_radiation_wavelength 0.71073
_diffrn_reflns_av_R_equivalents 0.2059
_diffrn_reflns_av_sigmaI/netI 0.2172
_diffrn_reflns_limit_h_max 20
_diffrn_reflns_limit_h_min -20
_diffrn_reflns_limit_k_max 17
_diffrn_reflns_limit_k_min -17
_diffrn_reflns_limit_l_max 10
_diffrn_reflns_limit_l_min -10
_diffrn_reflns_number 19252
_diffrn_reflns_theta_full 28.31
_diffrn_reflns_theta_max 28.31
_diffrn_reflns_theta_min 1.30
_diffrn_standards_decay_% 0.00
_diffrn_standards_interval_count 0
_diffrn_standards_number 0
_exptl_absorpt_coefficient_mu 0.230
_exptl_absorpt_correction_type none
_exptl_crystal_colour colourless
_exptl_crystal_density_diffrn 1.417
_exptl_crystal_description needle
_exptl_crystal_F_000 728
_exptl_crystal_size_max 1.00
_exptl_crystal_size_mid 0.02
_exptl_crystal_size_min 0.01
_refine_diff_density_max 0.262
_refine_diff_density_min -0.343
_refine_diff_density_rms 0.092
_refine_ls_extinction_method none
_refine_ls_goodness_of_fit_ref 0.945
_refine_ls_hydrogen_treatment mixed
_refine_ls_matrix_type full
_refine_ls_number_parameters 230
_refine_ls_number_reflns 4054
_refine_ls_number_restraints 0
_refine_ls_restrained_S_all 0.945
_refine_ls_R_factor_all 0.2482
_refine_ls_R_factor_gt 0.0858
_refine_ls_shift/su_max 0.000
_refine_ls_shift/su_mean 0.000
_refine_ls_structure_factor_coef Fsqd
_refine_ls_weighting_details 'calc w=1/[\s^2^(Fo^2^)+(0.0737P)^2^+0.0000P] where P=(Fo^2^+2Fc^2^)/3'
_refine_ls_weighting_scheme calc
_refine_ls_wR_factor_gt 0.1546
_refine_ls_wR_factor_ref 0.2351
_reflns_number_gt 1487
_reflns_number_total 4054
_reflns_threshold_expression >2sigma(I)
_cod_data_source_file ja0650347si20060712_120906_3.cif
_cod_data_source_block compound_12
_cod_original_cell_volume 1642.8(8)
_cod_database_code 4111203

loop_
_symmetry_equiv_pos_as_xyz
'x, y, z'
'-x, y+1/2, -z+1/2'
'-x, -y, -z'
'x, -y-1/2, z-1/2'

loop_
_atom_site_label
_atom_site_type_symbol
_atom_site_fract_x
_atom_site_fract_y
_atom_site_fract_z
_atom_site_U_iso_or_equiv
_atom_site_adp_type
_atom_site_occupancy
_atom_site_symmetry_multiplicity
_atom_site_calc_flag
_atom_site_refinement_flags
S1 S 0.63025(11) -0.01784(10) 0.1441(2) 0.0382(4) Uani 1 1 d .
O5 O 0.5980(3) 0.5005(3) 0.0857(5) 0.0425(10) Uani 1 1 d .
O2 O 0.6046(3) -0.0363(3) -0.0279(5) 0.0524(12) Uani 1 1 d .
N3 N 0.7214(3) 0.4216(3) 0.1932(7) 0.0429(14) Uani 1 1 d .
N4 N 0.7164(4) 0.5939(4) 0.1584(7) 0.0537(15) Uani 1 1 d .
O1 O 0.7027(3) -0.0702(3) 0.2238(5) 0.0505(12) Uani 1 1 d .
C1 C 0.6963(4) 0.3207(4) 0.1863(7) 0.0354(14) Uani 1 1 d .
C2 C 0.7510(4) 0.2457(4) 0.2644(7) 0.0383(15) Uani 1 1 d .
C3 C 0.7300(4) 0.1436(4) 0.2506(7) 0.0389(15) Uani 1 1 d .
H3 H 0.7675 0.0950 0.3000 0.047 Uiso 1 1 calc R
N1 N 0.5507(5) -0.0428(4) 0.2427(9) 0.0490(16) Uani 1 1 d .
O3 O 0.8637(3) 0.2017(4) 0.4528(7) 0.0736(16) Uani 1 1 d .
C4 C 0.6550(3) 0.1135(4) 0.1654(7) 0.0336(14) Uani 1 1 d .
C5 C 0.6001(4) 0.1865(4) 0.0899(7) 0.0431(16) Uani 1 1 d .
H5 H 0.5490 0.1663 0.0309 0.052 Uiso 1 1 calc R
C6 C 0.6203(4) 0.2875(4) 0.1010(7) 0.0414(16) Uani 1 1 d .
H6 H 0.5823 0.3351 0.0504 0.050 Uiso 1 1 calc R
C7 C 0.6741(4) 0.5057(4) 0.1406(7) 0.0406(15) Uani 1 1 d .
C9 C 0.8066(5) 0.6027(5) 0.2092(10) 0.0559(19) Uani 1 1 d .
O4 O 0.8601(3) 0.3544(4) 0.3636(8) 0.094(2) Uani 1 1 d .
N2 N 0.8302(3) 0.2684(4) 0.3664(7) 0.0521(15) Uani 1 1 d .
C10 C 0.8345(6) 0.6127(6) 0.3737(11) 0.080(3) Uani 1 1 d .
H10 H 0.7961 0.6135 0.4552 0.096 Uiso 1 1 calc R
C8 C 0.6690(5) 0.6879(4) 0.1178(9) 0.077(2) Uani 1 1 d .
H8A H 0.6574 0.6937 -0.0015 0.115 Uiso 1 1 calc R
H8B H 0.7026 0.7452 0.1597 0.115 Uiso 1 1 calc R
H8C H 0.6160 0.6866 0.1686 0.115 Uiso 1 1 calc R
C11 C 0.9769(7) 0.6223(8) 0.2978(16) 0.115(4) Uani 1 1 d .
H11 H 1.0353 0.6314 0.3269 0.138 Uiso 1 1 calc R
C12 C 0.8617(6) 0.6012(6) 0.0875(11) 0.086(3) Uani 1 1 d .
H12 H 0.8417 0.5944 -0.0249 0.103 Uiso 1 1 calc R
C13 C 0.9224(7) 0.6216(7) 0.4174(13) 0.101(3) Uani 1 1 d .
H13 H 0.9433 0.6272 0.5295 0.121 Uiso 1 1 calc R
C14 C 0.9474(6) 0.6098(8) 0.1361(14) 0.115(4) Uani 1 1 d .
H14 H 0.9862 0.6071 0.0553 0.138 Uiso 1 1 calc R
H1X H 0.774(3) 0.429(3) 0.254(5) 0.008(12) Uiso 1 1 d .
H3X H 0.555(4) -0.024(5) 0.347(8) 0.08(3) Uiso 1 1 d .
H2X H 0.511(3) -0.022(4) 0.201(7) 0.03(2) Uiso 1 1 d .

loop_
_atom_site_aniso_label
_atom_site_aniso_U_11
_atom_site_aniso_U_22
_atom_site_aniso_U_33
_atom_site_aniso_U_23
_atom_site_aniso_U_13
_atom_site_aniso_U_12
S1 0.0506(10) 0.0236(7) 0.0406(9) -0.0034(7) 0.0054(7) -0.0042(8)
O5 0.044(3) 0.030(2) 0.052(3) 0.0075(19) 0.001(2) 0.001(2)
O2 0.079(3) 0.035(2) 0.043(3) -0.0086(19) 0.007(2) -0.006(2)
N3 0.032(3) 0.023(3) 0.071(4) -0.005(2) -0.011(3) -0.005(2)
N4 0.071(4) 0.024(3) 0.066(4) -0.002(3) 0.004(3) -0.003(3)
O1 0.051(3) 0.032(2) 0.067(3) -0.004(2) -0.003(2) 0.005(2)
C1 0.039(4) 0.026(3) 0.042(4) -0.002(3) 0.006(3) -0.003(3)
C2 0.031(4) 0.036(3) 0.047(4) -0.006(3) 0.001(3) -0.002(3)
C3 0.044(4) 0.023(3) 0.049(4) 0.004(3) 0.004(3) 0.008(3)
N1 0.055(5) 0.042(3) 0.049(4) -0.003(3) 0.003(4) -0.011(3)
O3 0.055(3) 0.062(3) 0.097(4) 0.010(3) -0.026(3) 0.006(3)
C4 0.026(3) 0.022(3) 0.052(4) 0.001(3) -0.002(3) -0.003(2)
C5 0.044(4) 0.038(3) 0.046(4) -0.006(3) -0.004(3) -0.006(3)
C6 0.042(4) 0.031(3) 0.048(4) 0.001(3) -0.013(3) -0.001(3)
C7 0.051(4) 0.032(4) 0.039(4) -0.001(3) 0.009(3) -0.005(3)
C9 0.062(5) 0.028(3) 0.077(6) 0.002(3) 0.002(5) -0.013(3)
O4 0.070(4) 0.045(3) 0.156(5) 0.010(3) -0.048(4) -0.016(3)
N2 0.039(4) 0.046(4) 0.069(4) -0.007(3) -0.009(3) -0.003(3)
C10 0.097(7) 0.074(6) 0.066(6) -0.011(4) -0.003(5) -0.019(5)
C8 0.108(7) 0.018(3) 0.102(6) -0.007(4) -0.005(5) -0.003(4)
C11 0.087(8) 0.109(8) 0.145(11) -0.005(8) -0.008(8) -0.054(7)
C12 0.070(6) 0.106(7) 0.084(7) -0.005(5) 0.018(5) -0.039(5)
C13 0.104(8) 0.104(8) 0.086(7) 0.005(6) -0.029(7) -0.050(7)
C14 0.079(8) 0.149(10) 0.120(9) -0.010(8) 0.026(7) -0.046(7)

loop_
_atom_type_symbol
_atom_type_description
_atom_type_scat_dispersion_real
_atom_type_scat_dispersion_imag
_atom_type_scat_source
C C 0.0033 0.0016 'International Tables Vol C Tables 4.2.6.8 and 6.1.1.4'
H H 0.0000 0.0000 'International Tables Vol C Tables 4.2.6.8 and 6.1.1.4'
N N 0.0061 0.0033 'International Tables Vol C Tables 4.2.6.8 and 6.1.1.4'
O O 0.0106 0.0060 'International Tables Vol C Tables 4.2.6.8 and 6.1.1.4'
S S 0.1246 0.1234 'International Tables Vol C Tables 4.2.6.8 and 6.1.1.4'

loop_
_geom_angle_atom_site_label_1
_geom_angle_atom_site_label_2
_geom_angle_atom_site_label_3
_geom_angle
_geom_angle_site_symmetry_1
_geom_angle_site_symmetry_3
O2 S1 O1 119.6(3) . .
O2 S1 N1 106.7(3) . .
O1 S1 N1 108.0(3) . .
O2 S1 C4 107.4(3) . .
O1 S1 C4 105.5(3) . .
N1 S1 C4 109.3(3) . .
C7 N3 C1 127.9(5) . .
C7 N3 H1X 121(3) . .
C1 N3 H1X 111(3) . .
C7 N4 C9 124.4(5) . .
C7 N4 C8 118.1(6) . .
C9 N4 C8 117.4(5) . .
N3 C1 C6 123.3(5) . .
N3 C1 C2 119.4(5) . .
C6 C1 C2 117.3(5) . .
C3 C2 C1 120.6(5) . .
C3 C2 N2 115.4(5) . .
C1 C2 N2 123.9(5) . .
C4 C3 C2 120.6(5) . .
C4 C3 H3 119.7 . .
C2 C3 H3 119.7 . .
S1 N1 H3X 115(5) . .
S1 N1 H2X 112(5) . .
H3X N1 H2X 109(7) . .
C3 C4 C5 119.3(5) . .
C3 C4 S1 120.1(4) . .
C5 C4 S1 120.6(4) . .
C6 C5 C4 120.8(5) . .
C6 C5 H5 119.6 . .
C4 C5 H5 119.6 . .
C5 C6 C1 121.4(5) . .
C5 C6 H6 119.3 . .
C1 C6 H6 119.3 . .
O5 C7 N4 122.7(6) . .
O5 C7 N3 122.8(5) . .
N4 C7 N3 114.5(6) . .
C10 C9 C12 121.9(8) . .
C10 C9 N4 120.1(8) . .
C12 C9 N4 117.9(7) . .
O3 N2 O4 122.2(6) . 1
O3 N2 O4 122.2(6) . .
O3 N2 C2 118.5(5) . .
O4 N2 C2 119.3(5) 1 .
O4 N2 C2 119.3(5) . .
C9 C10 C13 118.3(9) . .
C9 C10 H10 120.8 . .
C13 C10 H10 120.8 . .
N4 C8 H8A 109.5 . .
N4 C8 H8B 109.5 . .
H8A C8 H8B 109.5 . .
N4 C8 H8C 109.5 . .
H8A C8 H8C 109.5 . .
H8B C8 H8C 109.5 . .
C13 C11 C14 120.2(10) . .
C13 C11 H11 119.9 . .
C14 C11 H11 119.9 . .
C9 C12 C14 117.8(9) . .
C9 C12 H12 121.1 . .
C14 C12 H12 121.1 . .
C11 C13 C10 120.1(9) . .
C11 C13 H13 120.0 . .
C10 C13 H13 120.0 . .
C11 C14 C12 121.7(10) . .
C11 C14 H14 119.2 . .
C12 C14 H14 119.2 . .

loop_
_geom_bond_atom_site_label_1
_geom_bond_atom_site_label_2
_geom_bond_distance
_geom_bond_site_symmetry_2
S1 O2 1.421(4) .
S1 O1 1.427(4) .
S1 N1 1.573(6) .
S1 C4 1.771(5) .
O5 C7 1.233(7) .
N3 C7 1.374(7) .
N3 C1 1.382(6) .
N3 H1X 0.92(4) .
N4 C7 1.336(7) .
N4 C9 1.438(8) .
N4 C8 1.462(7) .
C1 C6 1.387(7) .
C1 C2 1.413(8) .
C2 C3 1.382(7) .
C2 N2 1.451(7) .
C3 C4 1.363(7) .
C3 H3 0.9300 .
N1 H3X 0.86(7) .
N1 H2X 0.74(5) .
O3 N2 1.207(6) .
C4 C5 1.388(7) .
C5 C6 1.364(7) .
C5 H5 0.9300 .
C6 H6 0.9300 .
C9 C10 1.357(9) .
C9 C12 1.363(10) .
O4 O4 0.000(10) 1
O4 N2 1.223(6) .
N2 O4 1.223(6) 1
C10 C13 1.394(11) .
C10 H10 0.9300 .
C8 H8A 0.9600 .
C8 H8B 0.9600 .
C8 H8C 0.9600 .
C11 C13 1.343(12) .
C11 C14 1.346(12) .
C11 H11 0.9300 .
C12 C14 1.368(11) .
C12 H12 0.9300 .
C13 H13 0.9300 .
C14 H14 0.9300 .

loop_
_geom_hbond_atom_site_label_D
_geom_hbond_atom_site_label_H
_geom_hbond_atom_site_label_A
_geom_hbond_distance_DH
_geom_hbond_distance_HA
_geom_hbond_distance_DA
_geom_hbond_angle_DHA
_geom_hbond_site_symmetry_A
N1 H3X O5 0.86(7) 1.99(7) 2.835(8) 164(7) 4_566
N1 H2X O2 0.74(5) 2.30(5) 3.030(9) 170(6) 3_655
N3 H1X O4 0.92(4) 1.82(4) 2.610(7) 142(4) 1

loop_
_geom_torsion_atom_site_label_1
_geom_torsion_atom_site_label_2
_geom_torsion_atom_site_label_3
_geom_torsion_atom_site_label_4
_geom_torsion
_geom_torsion_site_symmetry_1
_geom_torsion_site_symmetry_4
C7 N3 C1 C6 9.4(10) . .
C7 N3 C1 C2 -172.8(6) . .
N3 C1 C2 C3 -175.9(5) . .
C6 C1 C2 C3 2.0(8) . .
N3 C1 C2 N2 5.8(9) . .
C6 C1 C2 N2 -176.2(5) . .
C1 C2 C3 C4 -1.9(9) . .
N2 C2 C3 C4 176.5(5) . .
C2 C3 C4 C5 1.0(9) . .
C2 C3 C4 S1 178.3(4) . .
O2 S1 C4 C3 -130.7(5) . .
O1 S1 C4 C3 -2.1(6) . .
N1 S1 C4 C3 113.9(6) . .
O2 S1 C4 C5 46.5(6) . .
O1 S1 C4 C5 175.2(5) . .
N1 S1 C4 C5 -68.9(6) . .
C3 C4 C5 C6 -0.4(9) . .
S1 C4 C5 C6 -177.7(5) . .
C4 C5 C6 C1 0.7(9) . .
N3 C1 C6 C5 176.4(6) . .
C2 C1 C6 C5 -1.4(9) . .
C9 N4 C7 O5 -174.8(6) . .
C8 N4 C7 O5 2.8(9) . .
C9 N4 C7 N3 7.1(9) . .
C8 N4 C7 N3 -175.3(6) . .
C1 N3 C7 O5 3.9(10) . .
C1 N3 C7 N4 -178.0(6) . .
C7 N4 C9 C10 -91.3(8) . .
C8 N4 C9 C10 91.1(8) . .
C7 N4 C9 C12 89.0(8) . .
C8 N4 C9 C12 -88.6(8) . .
O4 O4 N2 O3 0.0(6) 1 .
O4 O4 N2 C2 0.0(2) 1 .
C3 C2 N2 O3 -12.3(8) . .
C1 C2 N2 O3 166.0(6) . .
C3 C2 N2 O4 168.6(6) . 1
C1 C2 N2 O4 -13.1(9) . 1
C3 C2 N2 O4 168.6(6) . .
C1 C2 N2 O4 -13.1(9) . .
C12 C9 C10 C13 0.1(12) . .
N4 C9 C10 C13 -179.6(7) . .
C10 C9 C12 C14 0.1(12) . .
N4 C9 C12 C14 179.8(7) . .
C14 C11 C13 C10 -2.9(17) . .
C9 C10 C13 C11 1.3(14) . .
C13 C11 C14 C12 3.2(18) . .
C9 C12 C14 C11 -1.8(15) . .
